data_7020454
loop_
_publ_author_name
'Eckshtain-Levi, Meital'
'Lavi, Ronit'
'Yufit, Dmitry'
'Orio, Maylis'
'Wanke, Riccardo'
'Benisvy, Laurent'

_publ_section_title
;
 A novel di-compartmental bis-(2-hydroxyisophtalamide) macrocyclic ligand
 and its mononuclear Cu(II) and Ni(II) complexes.
;
_journal_issue 40
_journal_name_full 'Dalton transactions (Cambridge, England : 2003)'
_journal_page_first 12457
_journal_page_last 12467
_journal_paper_doi 10.1039/c2dt31586f
_journal_volume 41
_journal_year 2012
_chemical_formula_moiety 'C30 H40 N4 O6 , 2 H2 O'
_chemical_formula_sum 'C30 H44 N4 O8'
_chemical_formula_weight 588.69
_space_group_IT_number 14
_symmetry_cell_setting monoclinic
_symmetry_space_group_name_Hall '-P 2yn'
_symmetry_space_group_name_H-M 'P 1 21/n 1'
_atom_sites_solution_hydrogens difmap
_atom_sites_solution_primary direct
_atom_sites_solution_secondary difmap
_audit_creation_method SHELXL-97
_cell_angle_alpha 90.00
_cell_angle_beta 106.27(1)
_cell_angle_gamma 90.00
_cell_formula_units_Z 2
_cell_length_a 12.4480(4)
_cell_length_b 6.6970(2)
_cell_length_c 19.3150(7)
_cell_measurement_reflns_used 2740
_cell_measurement_temperature 120
_cell_measurement_theta_max 31.016
_cell_measurement_theta_min 2.272
_cell_volume 1545.70(12)
_computing_cell_refinement 'SAINT v6.45A (Bruker, 2003)'
_computing_data_collection 'SMART v5.625 (Bruker, 2001)'
_computing_data_reduction 'SAINT v6.45A (Bruker, 2003)'
_computing_molecular_graphics
;
OLEX2: a complete structure solution, refinement and analysis program.
Dolomanov et al., J. Appl. Cryst. (2009). 42, 339-341
;
_computing_publication_material
;
OLEX2: a complete structure solution, refinement and analysis program.
Dolomanov et al., J. Appl. Cryst. (2009). 42, 339-341
;
_computing_structure_refinement 'SHELXL-97 (Sheldrick, 1997)'
_computing_structure_solution 'SHELXS-97 (Sheldrick, 1990)/Bruker'
_diffrn_ambient_temperature 120
_diffrn_detector 'CCD area detector'
_diffrn_detector_area_resol_mean 5.6
_diffrn_detector_type 'Bruker SMART CCD 6000 area detector'
_diffrn_measured_fraction_theta_full 1.000
_diffrn_measured_fraction_theta_max 1.000
_diffrn_measurement_device 'three-circle diffractometer'
_diffrn_measurement_device_type 'CCD area detector'
_diffrn_measurement_method '\w scans'
_diffrn_radiation_monochromator Parallel,graphite
_diffrn_radiation_probe x-ray
_diffrn_radiation_source 'fine-focus sealed tube'
_diffrn_radiation_type 'MO K\a'
_diffrn_radiation_wavelength 0.71073
_diffrn_radiation_xray_symbol K-L~3~
_diffrn_reflns_av_R_equivalents 0.0915
_diffrn_reflns_av_sigmaI/netI 0.0687
_diffrn_reflns_limit_h_max 16
_diffrn_reflns_limit_h_min -16
_diffrn_reflns_limit_k_max 8
_diffrn_reflns_limit_k_min -8
_diffrn_reflns_limit_l_max 25
_diffrn_reflns_limit_l_min -25
_diffrn_reflns_number 22445
_diffrn_reflns_theta_full 28.00
_diffrn_reflns_theta_max 28.00
_diffrn_reflns_theta_min 1.75
_diffrn_source 'sealed X-ray tube'
_diffrn_source_current 30.0
_diffrn_source_power 1.5
_diffrn_source_target Mo
_diffrn_source_voltage 50.0
_exptl_absorpt_coefficient_mu 0.092
_exptl_absorpt_correction_type none
_exptl_crystal_colour less
_exptl_crystal_colour_lustre clear
_exptl_crystal_colour_modifier light
_exptl_crystal_colour_primary colourless
_exptl_crystal_density_diffrn 1.265
_exptl_crystal_density_meas 0.0
_exptl_crystal_density_method 'not measured'
_exptl_crystal_description plate
_exptl_crystal_F_000 632
_exptl_crystal_size_max 0.22
_exptl_crystal_size_mid 0.2
_exptl_crystal_size_min 0.01
_refine_diff_density_max 0.425
_refine_diff_density_min -0.260
_refine_diff_density_rms 0.055
_refine_ls_extinction_method none
_refine_ls_goodness_of_fit_ref 0.981
_refine_ls_hydrogen_treatment refall
_refine_ls_matrix_type full
_refine_ls_number_parameters 277
_refine_ls_number_reflns 3726
_refine_ls_number_restraints 0
_refine_ls_restrained_S_all 0.981
_refine_ls_R_factor_all 0.0905
_refine_ls_R_factor_gt 0.0480
_refine_ls_shift/su_max 0.001
_refine_ls_shift/su_mean 0.000
_refine_ls_structure_factor_coef Fsqd
_refine_ls_weighting_details
;
calc w=1/[\s^2^(Fo^2^)+(0.0500P)^2^+0.0000P] where P=(Fo^2^+2Fc^2^)/3
;
_refine_ls_weighting_scheme calc
_refine_ls_wR_factor_gt 0.1052
_refine_ls_wR_factor_ref 0.1174
_reflns_number_gt 2141
_reflns_number_total 3726
_reflns_threshold_expression >2sigma(I)
_cod_data_source_file c2dt31586f.txt
_cod_data_source_block DBL4_LH4(OMe)2
_cod_depositor_comments
;
The following automatic conversions were performed:

'_symmetry_cell_setting' value 'Monoclinic' changed to 'monoclinic'
according to /home/saulius/struct/CIF-dictionaries/cif_core.dic
dictionary named 'cif_core.dic' version 2.4.2 from
2011-04-26.

'_diffrn_source_target' value 'MO' changed to 'Mo'
according to /home/saulius/struct/CIF-dictionaries/cif_core.dic
dictionary named 'cif_core.dic' version 2.4.2 from 2011-04-26.

Automatic conversion script
Id: cif_fix_values 1891 2012-01-12 08:04:46Z andrius 
;
_cod_original_cell_volume 1545.70(9)
_cod_database_code 7020454

loop_
_symmetry_equiv_pos_as_xyz
'x, y, z'
'1/2-x, 1/2+y, 1/2-z'
'-x, -y, -z'
'1/2+x, 1/2-y, 1/2+z'

loop_
_atom_site_label
_atom_site_type_symbol
_atom_site_fract_x
_atom_site_fract_y
_atom_site_fract_z
_atom_site_U_iso_or_equiv
_atom_site_adp_type
_atom_site_occupancy
_atom_site_symmetry_multiplicity
_atom_site_calc_flag
_atom_site_refinement_flags
_atom_site_disorder_assembly
_atom_site_disorder_group
O1 O 0.98976(10) -0.20494(18) 0.56973(6) 0.0267(3) Uani 1 1 d . . .
O2 O 0.79475(11) -0.39446(19) 0.47074(7) 0.0321(3) Uani 1 1 d . . .
O3 O 1.05707(10) 0.1641(2) 0.75303(7) 0.0329(3) Uani 1 1 d . . .
N1 N 0.72748(12) -0.1119(2) 0.40955(8) 0.0240(3) Uani 1 1 d . . .
N2 N 1.13391(12) 0.0018(2) 0.67601(8) 0.0262(4) Uani 1 1 d . . .
C1 C 0.90726(14) -0.0897(3) 0.58523(9) 0.0218(4) Uani 1 1 d . . .
C2 C 0.79994(14) -0.0897(2) 0.53743(9) 0.0224(4) Uani 1 1 d . . .
C3 C 0.71739(15) 0.0315(3) 0.55096(9) 0.0225(4) Uani 1 1 d . . .
C4 C 0.73748(14) 0.1547(3) 0.61119(9) 0.0221(4) Uani 1 1 d . . .
C5 C 0.84575(15) 0.1554(3) 0.65729(9) 0.0232(4) Uani 1 1 d . . .
C6 C 0.93157(14) 0.0377(3) 0.64540(9) 0.0216(4) Uani 1 1 d . . .
C7 C 0.77430(14) -0.2137(3) 0.46989(9) 0.0234(4) Uani 1 1 d . . .
C8 C 0.70773(17) -0.1987(3) 0.33784(9) 0.0260(4) Uani 1 1 d . . .
C9 C 1.04605(14) 0.0708(3) 0.69625(9) 0.0232(4) Uani 1 1 d . . .
C10 C 1.24977(15) 0.0566(3) 0.70992(10) 0.0246(4) Uani 1 1 d . . .
C11 C 0.99929(19) -0.4032(3) 0.60130(13) 0.0362(5) Uani 1 1 d . . .
C12 C 0.64775(14) 0.2912(3) 0.62613(9) 0.0256(4) Uani 1 1 d . . .
C13 C 0.53287(17) 0.2564(4) 0.57221(12) 0.0339(5) Uani 1 1 d . . .
C14 C 0.68076(19) 0.5100(3) 0.61957(13) 0.0361(5) Uani 1 1 d . . .
C15 C 0.63684(18) 0.2526(4) 0.70193(11) 0.0355(5) Uani 1 1 d . . .
H1 H 0.7125(17) 0.017(3) 0.4113(11) 0.040(6) Uiso 1 1 d . . .
H2 H 1.1176(17) -0.059(3) 0.6320(11) 0.035(6) Uiso 1 1 d . . .
H3 H 0.6448(15) 0.031(2) 0.5167(9) 0.014(4) Uiso 1 1 d . . .
H5 H 0.8668(15) 0.241(3) 0.7001(10) 0.028(5) Uiso 1 1 d . . .
H8A H 0.6282(17) -0.221(3) 0.3162(10) 0.030(5) Uiso 1 1 d . . .
H8B H 0.7498(16) -0.326(3) 0.3422(10) 0.029(5) Uiso 1 1 d . . .
H10A H 1.2934(15) -0.063(3) 0.7177(9) 0.025(5) Uiso 1 1 d . . .
H10B H 1.2580(14) 0.118(3) 0.7557(10) 0.016(4) Uiso 1 1 d . . .
H11A H 0.924(2) -0.481(3) 0.5816(12) 0.051(6) Uiso 1 1 d . . .
H11B H 1.0626(18) -0.474(3) 0.5878(11) 0.043(6) Uiso 1 1 d . . .
H11C H 1.0232(18) -0.387(3) 0.6556(12) 0.043(6) Uiso 1 1 d . . .
H13A H 0.5327(15) 0.281(3) 0.5237(11) 0.030(5) Uiso 1 1 d . . .
H13B H 0.5106(17) 0.113(3) 0.5763(11) 0.041(6) Uiso 1 1 d . . .
H13C H 0.4808(17) 0.346(3) 0.5834(10) 0.035(5) Uiso 1 1 d . . .
H14A H 0.6887(18) 0.541(3) 0.5693(13) 0.047(6) Uiso 1 1 d . . .
H14B H 0.6222(18) 0.605(3) 0.6291(11) 0.043(6) Uiso 1 1 d . . .
H14C H 0.7554(18) 0.538(3) 0.6533(11) 0.037(6) Uiso 1 1 d . . .
H15A H 0.6105(17) 0.108(3) 0.7063(11) 0.042(6) Uiso 1 1 d . . .
H15B H 0.5797(19) 0.346(3) 0.7112(11) 0.040(6) Uiso 1 1 d . . .
H15C H 0.7075(19) 0.275(3) 0.7390(12) 0.049(6) Uiso 1 1 d . . .
O1W O 0.7007(4) 0.2900(6) 0.3924(2) 0.0330(9) Uiso 0.40 1 d P A 1
H1WA H 0.632(3) 0.324(5) 0.3555(19) 0.105(11) Uiso 0.40 1 d P B 1
H1WB H 0.716(3) 0.407(5) 0.4178(16) 0.097(10) Uiso 0.40 1 d P C 1
O2W O 0.6550(2) 0.2928(3) 0.40078(13) 0.0276(5) Uiso 0.60 1 d P D 2
H2WA H 0.632(3) 0.324(5) 0.3555(19) 0.105(11) Uiso 0.60 1 d P E 2
H2WB H 0.716(3) 0.407(5) 0.4178(16) 0.097(10) Uiso 0.60 1 d P F 2

loop_
_atom_site_aniso_label
_atom_site_aniso_U_11
_atom_site_aniso_U_22
_atom_site_aniso_U_33
_atom_site_aniso_U_23
_atom_site_aniso_U_13
_atom_site_aniso_U_12
O1 0.0218(6) 0.0296(7) 0.0288(7) -0.0032(5) 0.0073(5) 0.0017(5)
O2 0.0365(8) 0.0271(7) 0.0279(7) -0.0037(6) 0.0012(6) 0.0045(6)
O3 0.0253(7) 0.0463(8) 0.0248(7) -0.0106(6) 0.0031(6) 0.0014(6)
N1 0.0260(8) 0.0242(9) 0.0209(8) -0.0021(7) 0.0049(6) -0.0016(7)
N2 0.0204(8) 0.0362(9) 0.0211(8) -0.0057(7) 0.0045(6) -0.0041(7)
C1 0.0210(9) 0.0229(9) 0.0227(9) 0.0010(7) 0.0079(7) -0.0002(7)
C2 0.0235(9) 0.0230(9) 0.0206(9) 0.0010(7) 0.0061(7) -0.0022(7)
C3 0.0193(9) 0.0270(10) 0.0191(9) 0.0014(7) 0.0018(7) -0.0029(7)
C4 0.0217(9) 0.0245(9) 0.0210(8) 0.0025(7) 0.0076(7) -0.0021(7)
C5 0.0240(9) 0.0267(9) 0.0190(8) -0.0005(8) 0.0062(7) -0.0028(8)
C6 0.0197(9) 0.0249(9) 0.0198(8) 0.0035(7) 0.0048(7) -0.0016(7)
C7 0.0167(8) 0.0287(10) 0.0243(9) -0.0014(8) 0.0051(7) -0.0014(7)
C8 0.0264(10) 0.0296(10) 0.0212(9) -0.0035(8) 0.0054(8) -0.0044(8)
C9 0.0233(9) 0.0245(9) 0.0206(9) 0.0018(7) 0.0043(7) -0.0021(7)
C10 0.0210(9) 0.0289(10) 0.0220(10) -0.0016(8) 0.0029(8) -0.0003(8)
C11 0.0330(12) 0.0320(11) 0.0393(12) 0.0008(10) 0.0032(10) 0.0076(10)
C12 0.0217(9) 0.0308(10) 0.0242(9) -0.0020(8) 0.0060(7) 0.0013(8)
C13 0.0253(10) 0.0425(13) 0.0325(12) -0.0064(10) 0.0059(9) 0.0054(9)
C14 0.0330(12) 0.0311(11) 0.0435(13) -0.0059(10) 0.0094(10) 0.0019(9)
C15 0.0303(11) 0.0510(14) 0.0267(11) -0.0018(10) 0.0105(9) 0.0055(10)

loop_
_atom_type_symbol
_atom_type_description
_atom_type_scat_dispersion_real
_atom_type_scat_dispersion_imag
_atom_type_scat_source
H H 0.0000 0.0000 'International Tables Vol C Tables 4.2.6.8 and 6.1.1.4'
N N 0.0061 0.0033 'International Tables Vol C Tables 4.2.6.8 and 6.1.1.4'
C C 0.0033 0.0016 'International Tables Vol C Tables 4.2.6.8 and 6.1.1.4'
O O 0.0106 0.0060 'International Tables Vol C Tables 4.2.6.8 and 6.1.1.4'

loop_
_geom_angle_atom_site_label_1
_geom_angle_atom_site_label_2
_geom_angle_atom_site_label_3
_geom_angle
_geom_angle_site_symmetry_1
_geom_angle_site_symmetry_3
O1 C1 C2 119.23(15) . .
O1 C1 C6 121.14(15) . .
O1 C11 H11A 110.2(12) . .
O1 C11 H11B 107.2(12) . .
O1 C11 H11C 107.5(13) . .
O2 C7 N1 123.34(17) . .
O2 C7 C2 122.43(16) . .
O3 C9 N2 122.38(16) . .
O3 C9 C6 120.23(16) . .
N1 C7 C2 114.23(15) . .
N1 C8 C10 109.40(15) . 3_756
N1 C8 H8A 110.5(11) . .
N1 C8 H8B 108.6(11) . .
N2 C9 C6 117.35(15) . .
N2 C10 C8 110.78(15) . 3_756
N2 C10 H10A 107.9(11) . .
N2 C10 H10B 111.2(10) . .
C1 O1 C11 113.45(14) . .
C1 C2 C7 120.37(15) . .
C1 C6 C9 125.11(16) . .
C2 C1 C6 119.48(15) . .
C2 C3 H3 118.2(10) . .
C3 C2 C1 119.77(16) . .
C3 C2 C7 119.81(15) . .
C3 C4 C5 116.90(16) . .
C3 C4 C12 122.80(15) . .
C4 C3 C2 122.31(16) . .
C4 C3 H3 119.5(10) . .
C4 C5 C6 122.72(16) . .
C4 C5 H5 121.6(11) . .
C4 C12 C13 111.84(15) . .
C4 C12 C14 109.13(15) . .
C5 C4 C12 120.25(15) . .
C5 C6 C1 118.77(16) . .
C5 C6 C9 115.95(15) . .
C6 C5 H5 115.7(11) . .
C7 N1 C8 122.82(16) . .
C7 N1 H1 120.7(13) . .
C8 N1 H1 116.3(13) . .
C8 C10 H10A 109.9(11) 3_756 .
C8 C10 H10B 109.1(10) 3_756 .
C9 N2 C10 124.61(16) . .
C9 N2 H2 116.0(13) . .
C10 N2 H2 117.7(13) . .
C10 C8 H8A 108.8(11) 3_756 .
C10 C8 H8B 109.0(11) 3_756 .
C12 C13 H13A 112.8(11) . .
C12 C13 H13B 108.4(12) . .
C12 C13 H13C 108.3(12) . .
C12 C14 H14A 111.7(12) . .
C12 C14 H14B 110.9(12) . .
C12 C14 H14C 110.4(12) . .
C12 C15 H15A 110.5(12) . .
C12 C15 H15B 109.0(12) . .
C12 C15 H15C 111.8(13) . .
C13 C12 C14 107.99(17) . .
C15 C12 C4 110.14(15) . .
C15 C12 C13 107.98(16) . .
C15 C12 C14 109.71(17) . .
H8A C8 H8B 110.6(16) . .
H10A C10 H10B 107.9(15) . .
H11A C11 H11B 110.7(17) . .
H11A C11 H11C 113.9(18) . .
H11B C11 H11C 107.0(17) . .
H13A C13 H13B 108.6(17) . .
H13A C13 H13C 107.5(16) . .
H13B C13 H13C 111.3(17) . .
H14A C14 H14B 108.0(17) . .
H14A C14 H14C 105.3(17) . .
H14B C14 H14C 110.3(17) . .
H15A C15 H15B 108.2(17) . .
H15A C15 H15C 109.1(17) . .
H15B C15 H15C 108.2(17) . .
H1WA O1W H1WB 102(3) . .
H1WA O1W H2WA 0(6) . .
H1WA O1W H2WB 102(3) . .
H1WA O2W H1WB 99(3) . .
H1WA O2W H2WA 0(6) . .
H1WA O2W H2WB 99(3) . .
H1WB O1W H2WA 102(3) . .
H1WB O1W H2WB 0(4) . .
H1WB O2W H2WA 99(3) . .
H1WB O2W H2WB 0(6) . .
H2WA O1W H2WB 102(3) . .
H2WA O2W H2WB 99(3) . .

loop_
_geom_bond_atom_site_label_1
_geom_bond_atom_site_label_2
_geom_bond_distance
_geom_bond_site_symmetry_2
O1 C1 1.383(2) .
O1 C11 1.452(2) .
O2 C7 1.236(2) .
O3 C9 1.236(2) .
N1 C7 1.335(2) .
N1 C8 1.458(2) .
N1 H1 0.88(2) .
N2 C9 1.342(2) .
N2 C10 1.454(2) .
N2 H2 0.91(2) .
C1 C2 1.395(2) .
C1 C6 1.405(2) .
C2 C3 1.391(2) .
C2 C7 1.503(2) .
C3 C4 1.390(2) .
C3 H3 0.958(17) .
C4 C5 1.392(2) .
C4 C12 1.532(2) .
C5 C6 1.398(2) .
C5 H5 0.980(19) .
C6 C9 1.504(2) .
C8 C10 1.520(3) 3_756
C8 H8A 0.973(19) .
C8 H8B 0.99(2) .
C10 C8 1.520(3) 3_756
C10 H10A 0.956(19) .
C10 H10B 0.955(18) .
C11 H11A 1.05(2) .
C11 H11B 1.01(2) .
C11 H11C 1.01(2) .
C12 C13 1.533(3) .
C12 C14 1.537(3) .
C12 C15 1.530(3) .
C13 H13A 0.950(19) .
C13 H13B 1.01(2) .
C13 H13C 0.95(2) .
C14 H14A 1.02(2) .
C14 H14B 1.02(2) .
C14 H14C 0.99(2) .
C15 H15A 1.04(2) .
C15 H15B 1.00(2) .
C15 H15C 0.98(2) .
O1W H1WA 0.98(3) .
O1W H1WB 0.91(3) .
O1W H2WA 0.98(3) .
O1W H2WB 0.91(3) .
O2W H1WA 0.87(3) .
O2W H1WB 1.06(3) .
O2W H2WA 0.87(3) .
O2W H2WB 1.06(3) .

loop_
_geom_hbond_atom_site_label_D
_geom_hbond_atom_site_label_H
_geom_hbond_atom_site_label_A
_geom_hbond_distance_DH
_geom_hbond_distance_HA
_geom_hbond_distance_DA
_geom_hbond_angle_DHA
_geom_hbond_site_symmetry_A
N1 H1 O1W 0.88(2) 1.86(2) 2.721(4) 162.8(19) .
N1 H1 O2W 0.88(2) 1.97(2) 2.847(3) 169.8(19) .
N2 H2 O1 0.91(2) 1.97(2) 2.6993(19) 136.2(17) .
O1W H1WA O3 0.98(3) 1.94(4) 2.800(4) 146(3) 4_454
O1W H1WB O2 0.91(3) 1.79(3) 2.671(4) 160(3) 1_565
O2W H2WA O3 0.87(3) 1.94(4) 2.786(3) 166(3) 4_454
O2W H2WB O2 1.06(3) 1.79(3) 2.814(3) 160(3) 1_565
